data_2212546
loop_
_publ_author_name
'Rui-Dong Yang'
'Lin Zhao'
'Yang Yu'

_publ_section_title
;
 <i>N</i>-Acetyl-<small>DL</small>-phenylglycine
;
_journal_coeditor_code FL2094
_journal_issue 3
_journal_name_full 'Acta Crystallographica Section E'
_journal_page_first o1117
_journal_page_last o1118
_journal_paper_doi 10.1107/S1600536807004515
_journal_volume 63
_journal_year 2007
_chemical_formula_iupac 'C10 H11 N O3'
_chemical_formula_moiety 'C10 H11 N O3'
_chemical_formula_sum 'C10 H11 N O3'
_chemical_formula_weight 193.20
_chemical_name_systematic
;
N-acetyl-D,L-phenylglycine
;
_space_group_IT_number 14
_symmetry_cell_setting monoclinic
_symmetry_space_group_name_Hall '-P 2yn'
_symmetry_space_group_name_H-M 'P 1 21/n 1'
_atom_sites_solution_hydrogens geom
_atom_sites_solution_primary direct
_atom_sites_solution_secondary difmap
_audit_creation_method SHELXL-97
_cell_angle_alpha 90.00
_cell_angle_beta 113.068(6)
_cell_angle_gamma 90.00
_cell_formula_units_Z 8
_cell_length_a 13.323(2)
_cell_length_b 11.7226(14)
_cell_length_c 13.438(2)
_cell_measurement_reflns_used 1817
_cell_measurement_temperature 294(2)
_cell_measurement_theta_max 23.34
_cell_measurement_theta_min 2.39
_cell_volume 1930.9(5)
_computing_cell_refinement SMART
_computing_data_collection 'SMART (Bruker, 1998)'
_computing_data_reduction 'SAINT (Bruker, 1998)'
_computing_molecular_graphics 'SHELXTL (Bruker, 1998)'
_computing_publication_material SHELXTL
_computing_structure_refinement 'SHELXL97 (Sheldrick, 1997)'
_computing_structure_solution 'SHELXS97 (Sheldrick, 1997)'
_diffrn_ambient_temperature 294(2)
_diffrn_measured_fraction_theta_full 1.000
_diffrn_measured_fraction_theta_max 1.000
_diffrn_measurement_device_type 'Bruker SMART CCD area-detector'
_diffrn_measurement_method '\f and \w'
_diffrn_radiation_monochromator graphite
_diffrn_radiation_source 'fine-focus sealed tube'
_diffrn_radiation_type MoK\a
_diffrn_radiation_wavelength 0.71073
_diffrn_reflns_av_R_equivalents 0.0672
_diffrn_reflns_av_sigmaI/netI 0.0673
_diffrn_reflns_limit_h_max 13
_diffrn_reflns_limit_h_min -15
_diffrn_reflns_limit_k_max 13
_diffrn_reflns_limit_k_min -9
_diffrn_reflns_limit_l_max 15
_diffrn_reflns_limit_l_min -14
_diffrn_reflns_number 9912
_diffrn_reflns_theta_full 25.00
_diffrn_reflns_theta_max 25.00
_diffrn_reflns_theta_min 1.65
_exptl_absorpt_coefficient_mu 0.099
_exptl_absorpt_correction_T_max 0.9843
_exptl_absorpt_correction_T_min 0.9805
_exptl_absorpt_correction_type multi-scan
_exptl_absorpt_process_details '(SADABS; Sheldrick, 1997)'
_exptl_crystal_colour colourless
_exptl_crystal_density_diffrn 1.329
_exptl_crystal_density_method 'not measured'
_exptl_crystal_description block
_exptl_crystal_F_000 816
_exptl_crystal_size_max 0.20
_exptl_crystal_size_mid 0.20
_exptl_crystal_size_min 0.16
_refine_diff_density_max 0.266
_refine_diff_density_min -0.230
_refine_ls_extinction_method none
_refine_ls_goodness_of_fit_ref 1.020
_refine_ls_hydrogen_treatment mixed
_refine_ls_matrix_type full
_refine_ls_number_parameters 299
_refine_ls_number_reflns 3399
_refine_ls_number_restraints 80
_refine_ls_restrained_S_all 1.024
_refine_ls_R_factor_all 0.1139
_refine_ls_R_factor_gt 0.0512
_refine_ls_shift/su_max 0.001
_refine_ls_shift/su_mean 0.000
_refine_ls_structure_factor_coef Fsqd
_refine_ls_weighting_details 'calc w=1/[\s^2^(Fo^2^)+(0.0739P)^2^+0.2791P] where P=(Fo^2^+2Fc^2^)/3'
_refine_ls_weighting_scheme calc
_refine_ls_wR_factor_gt 0.1263
_refine_ls_wR_factor_ref 0.1590
_reflns_number_gt 1894
_reflns_number_total 3399
_reflns_threshold_expression I>2\s(I)
_cod_data_source_file fl2094.cif
_cod_data_source_block I
_cod_original_sg_symbol_H-M 'P 21/n'
_cod_database_code 2212546
_cod_database_fobs_code 2212546

loop_
_symmetry_equiv_pos_as_xyz
'x, y, z'
'-x+1/2, y+1/2, -z+1/2'
'-x, -y, -z'
'x-1/2, -y-1/2, z-1/2'

loop_
_atom_site_type_symbol
_atom_site_label
_atom_site_fract_x
_atom_site_fract_y
_atom_site_fract_z
_atom_site_U_iso_or_equiv
_atom_site_adp_type
_atom_site_calc_flag
_atom_site_refinement_flags
_atom_site_occupancy
_atom_site_disorder_assembly
_atom_site_disorder_group
O O1 1.11403(17) 0.38536(18) 0.75678(17) 0.0530(6) Uani d . 1 . .
O O2 1.13293(17) 0.19741(17) 0.76452(16) 0.0402(6) Uani d . 1 . .
H H2 1.201(3) 0.213(3) 0.820(3) 0.060 Uiso d . 1 . .
O O3 0.80748(15) 0.28352(17) 0.43636(15) 0.0388(5) Uani d . 1 . .
O O4 0.49444(16) 0.88204(17) 0.13729(16) 0.0431(6) Uani d . 1 . .
O O5 0.47488(18) 0.69399(17) 0.13912(17) 0.0461(6) Uani d . 1 . .
H H5 0.418(3) 0.706(3) 0.072(3) 0.069 Uiso d . 1 . .
O O6 0.80828(16) 0.78819(18) 0.45749(17) 0.0478(6) Uani d . 1 A .
N N1 0.92418(19) 0.3742(2) 0.58265(18) 0.0319(6) Uani d . 1 . .
H H1 0.951(2) 0.436(3) 0.613(2) 0.048 Uiso d . 1 . .
N N2 0.67352(19) 0.8760(2) 0.32376(19) 0.0334(6) Uani d . 1 A .
H H2B 0.652(3) 0.932(3) 0.286(3) 0.050 Uiso d . 1 . .
C C1 1.0796(2) 0.2917(3) 0.7265(2) 0.0304(7) Uani d . 1 . .
C C2 0.9661(2) 0.2696(2) 0.6427(2) 0.0299(7) Uani d . 1 . .
H H2A 0.9700 0.2106 0.5927 0.036 Uiso calc R 1 . .
C C3 0.8963(2) 0.2263(3) 0.7012(2) 0.0375(8) Uani d . 1 . .
C C4 0.8863(3) 0.1097(3) 0.7139(3) 0.0609(10) Uani d . 1 . .
H H4 0.9191 0.0577 0.6838 0.073 Uiso calc R 1 . .
C C5 0.8268(4) 0.0722(5) 0.7722(4) 0.0898(15) Uani d . 1 . .
H H5A 0.8195 -0.0057 0.7807 0.108 Uiso calc R 1 . .
C C6 0.7786(4) 0.1474(6) 0.8174(4) 0.0912(17) Uani d . 1 . .
H H6 0.7375 0.1208 0.8549 0.109 Uiso calc R 1 . .
C C7 0.7908(3) 0.2607(5) 0.8075(4) 0.0827(14) Uani d . 1 . .
H H7 0.7599 0.3123 0.8399 0.099 Uiso calc R 1 . .
C C8 0.8492(3) 0.3000(3) 0.7494(3) 0.0585(10) Uani d . 1 . .
H H8 0.8568 0.3782 0.7429 0.070 Uiso calc R 1 . .
C C9 0.8451(2) 0.3744(3) 0.4844(2) 0.0289(7) Uani d . 1 . .
C C10 0.8036(2) 0.4884(3) 0.4351(2) 0.0406(8) Uani d . 1 . .
H H10A 0.7824 0.4843 0.3582 0.061 Uiso calc R 1 . .
H H10B 0.8602 0.5444 0.4648 0.061 Uiso calc R 1 . .
H H10C 0.7418 0.5095 0.4508 0.061 Uiso calc R 1 . .
C C11 0.5191(2) 0.7914(3) 0.1817(2) 0.0306(7) Uani d . 1 A .
C C12 0.6008(2) 0.7790(2) 0.2976(2) 0.0334(7) Uani d D 1 . .
H H12A 0.6407 0.7087 0.3076 0.040 Uiso d PR 0.60(2) A 1
H H12B 0.6439 0.7123 0.3007 0.040 Uiso d PR 0.40(2) A 2
C C13 0.5337(8) 0.7817(7) 0.3678(8) 0.045(3) Uani d PGDU 0.60(2) A 1
C C14 0.5136(8) 0.6807(8) 0.4109(8) 0.062(3) Uani d PGDU 0.60(2) A 1
H H14A 0.5443 0.6127 0.4006 0.074 Uiso calc PR 0.60(2) A 1
C C15 0.4477(7) 0.6811(12) 0.4695(6) 0.075(4) Uani d PGU 0.60(2) A 1
H H15A 0.4343 0.6135 0.4983 0.090 Uiso calc PR 0.60(2) A 1
C C16 0.4019(6) 0.7827(13) 0.4849(6) 0.070(3) Uani d PGU 0.60(2) A 1
H H16A 0.3577 0.7830 0.5241 0.084 Uiso calc PR 0.60(2) A 1
C C17 0.4219(6) 0.8837(11) 0.4418(7) 0.068(3) Uani d PGU 0.60(2) A 1
H H17A 0.3913 0.9517 0.4521 0.081 Uiso calc PR 0.60(2) A 1
C C18 0.4879(7) 0.8832(8) 0.3832(8) 0.055(2) Uani d PGDU 0.60(2) A 1
H H18A 0.5013 0.9509 0.3544 0.066 Uiso calc PR 0.60(2) A 1
C C19 0.7714(2) 0.8754(3) 0.4033(2) 0.0326(7) Uani d . 1 . .
C C20 0.8367(2) 0.9832(3) 0.4235(3) 0.0508(9) Uani d . 1 A .
H H20A 0.8856 0.9867 0.4982 0.076 Uiso calc R 1 . .
H H20B 0.7884 1.0476 0.4063 0.076 Uiso calc R 1 . .
H H20C 0.8780 0.9843 0.3788 0.076 Uiso calc R 1 . .
C C13' 0.5394(12) 0.7575(10) 0.3688(12) 0.035(4) Uani d PGDU 0.40(2) A 2
C C14' 0.5189(12) 0.6466(11) 0.3924(13) 0.063(4) Uani d PGDU 0.40(2) A 2
H H14B 0.5457 0.5852 0.3665 0.075 Uiso calc PR 0.40(2) A 2
C C15' 0.4584(10) 0.6276(15) 0.4548(11) 0.089(5) Uani d PGU 0.40(2) A 2
H H15B 0.4447 0.5535 0.4706 0.107 Uiso calc PR 0.40(2) A 2
C C16' 0.4183(9) 0.7195(19) 0.4935(8) 0.063(5) Uani d PGU 0.40(2) A 2
H H16B 0.3778 0.7067 0.5352 0.075 Uiso calc PR 0.40(2) A 2
C C17' 0.4388(10) 0.8303(17) 0.4699(11) 0.071(5) Uani d PGU 0.40(2) A 2
H H17B 0.4120 0.8918 0.4958 0.086 Uiso calc PR 0.40(2) A 2
C C18' 0.4993(11) 0.8493(12) 0.4075(12) 0.054(4) Uani d PGDU 0.40(2) A 2
H H18B 0.5130 0.9235 0.3917 0.065 Uiso calc PR 0.40(2) A 2

loop_
_atom_site_aniso_label
_atom_site_aniso_U_11
_atom_site_aniso_U_22
_atom_site_aniso_U_33
_atom_site_aniso_U_12
_atom_site_aniso_U_13
_atom_site_aniso_U_23
O1 0.0453(14) 0.0255(13) 0.0581(15) -0.0049(11) -0.0122(11) 0.0010(11)
O2 0.0336(12) 0.0312(13) 0.0403(13) 0.0079(10) -0.0024(10) 0.0003(10)
O3 0.0347(12) 0.0297(12) 0.0365(12) -0.0058(10) -0.0028(9) -0.0027(10)
O4 0.0433(13) 0.0298(13) 0.0378(12) 0.0002(10) -0.0039(9) 0.0063(10)
O5 0.0477(14) 0.0272(13) 0.0397(13) -0.0046(11) -0.0085(10) -0.0033(10)
O6 0.0406(13) 0.0338(13) 0.0445(13) -0.0005(11) -0.0098(10) 0.0074(11)
N1 0.0320(14) 0.0229(14) 0.0284(13) -0.0016(11) -0.0014(11) -0.0005(11)
N2 0.0278(14) 0.0271(15) 0.0333(14) -0.0020(11) -0.0009(11) 0.0053(11)
C1 0.0306(16) 0.0280(18) 0.0259(15) 0.0009(15) 0.0038(13) 0.0035(14)
C2 0.0283(15) 0.0218(16) 0.0310(15) 0.0009(13) 0.0023(13) -0.0007(13)
C3 0.0290(16) 0.037(2) 0.0343(17) -0.0010(15) -0.0003(14) 0.0040(15)
C4 0.067(3) 0.043(2) 0.065(2) -0.0138(19) 0.017(2) 0.0058(19)
C5 0.088(3) 0.081(4) 0.089(3) -0.036(3) 0.022(3) 0.028(3)
C6 0.059(3) 0.140(5) 0.078(3) -0.006(3) 0.031(2) 0.037(4)
C7 0.069(3) 0.113(4) 0.079(3) 0.022(3) 0.042(3) 0.026(3)
C8 0.052(2) 0.065(3) 0.064(2) 0.013(2) 0.028(2) 0.015(2)
C9 0.0225(15) 0.0294(17) 0.0300(16) -0.0005(13) 0.0051(12) 0.0021(13)
C10 0.0445(19) 0.0296(18) 0.0361(17) 0.0015(15) 0.0032(14) 0.0057(14)
C11 0.0259(15) 0.0302(19) 0.0281(15) -0.0004(14) 0.0026(12) -0.0031(14)
C12 0.0289(16) 0.0243(17) 0.0355(16) -0.0035(13) 0.0002(13) 0.0017(13)
C13 0.041(5) 0.044(4) 0.037(5) -0.014(4) 0.000(4) 0.007(4)
C14 0.061(5) 0.056(5) 0.061(5) -0.007(4) 0.014(4) 0.006(4)
C15 0.068(5) 0.094(7) 0.066(5) -0.026(5) 0.031(4) 0.011(5)
C16 0.074(5) 0.090(8) 0.048(4) -0.037(5) 0.026(4) -0.003(4)
C17 0.071(5) 0.084(6) 0.055(5) -0.011(4) 0.033(4) -0.008(5)
C18 0.067(5) 0.057(5) 0.045(5) -0.010(4) 0.027(4) -0.002(4)
C19 0.0284(16) 0.0314(18) 0.0296(16) 0.0033(14) 0.0021(13) 0.0006(14)
C20 0.0399(19) 0.033(2) 0.059(2) -0.0054(16) -0.0025(16) -0.0007(17)
C13' 0.028(6) 0.045(6) 0.025(7) -0.005(5) 0.004(5) 0.012(5)
C14' 0.062(7) 0.059(7) 0.065(8) -0.017(6) 0.022(6) 0.018(6)
C15' 0.087(8) 0.091(8) 0.084(8) -0.020(7) 0.028(6) 0.022(7)
C16' 0.059(7) 0.076(9) 0.058(7) -0.010(6) 0.028(5) 0.007(6)
C17' 0.082(8) 0.074(9) 0.063(7) -0.020(6) 0.033(6) -0.008(6)
C18' 0.066(7) 0.059(7) 0.046(7) -0.015(6) 0.030(6) 0.001(6)

loop_
_atom_type_symbol
_atom_type_description
_atom_type_scat_dispersion_real
_atom_type_scat_dispersion_imag
_atom_type_scat_source
C C 0.0033 0.0016 'International Tables Vol C Tables 4.2.6.8 and 6.1.1.4'
H H 0.0000 0.0000 'International Tables Vol C Tables 4.2.6.8 and 6.1.1.4'
N N 0.0061 0.0033 'International Tables Vol C Tables 4.2.6.8 and 6.1.1.4'
O O 0.0106 0.0060 'International Tables Vol C Tables 4.2.6.8 and 6.1.1.4'

loop_
_geom_angle_atom_site_label_1
_geom_angle_atom_site_label_2
_geom_angle_atom_site_label_3
_geom_angle
C1 O2 H2 111(2)
C11 O5 H5 110(2)
C9 N1 C2 122.5(2)
C9 N1 H1 120(2)
C2 N1 H1 117(2)
C19 N2 C12 123.1(2)
C19 N2 H2B 120(2)
C12 N2 H2B 117(2)
O1 C1 O2 124.4(3)
O1 C1 C2 123.3(3)
O2 C1 C2 112.2(2)
N1 C2 C1 108.9(2)
N1 C2 C3 112.8(2)
C1 C2 C3 107.9(2)
N1 C2 H2A 109.0
C1 C2 H2A 109.0
C3 C2 H2A 109.0
C8 C3 C4 118.6(3)
C8 C3 C2 121.3(3)
C4 C3 C2 119.9(3)
C5 C4 C3 118.9(4)
C5 C4 H4 120.5
C3 C4 H4 120.5
C6 C5 C4 121.3(4)
C6 C5 H5A 119.4
C4 C5 H5A 119.4
C7 C6 C5 119.6(4)
C7 C6 H6 120.2
C5 C6 H6 120.2
C6 C7 C8 120.1(4)
C6 C7 H7 120.0
C8 C7 H7 120.0
C3 C8 C7 121.4(4)
C3 C8 H8 119.3
C7 C8 H8 119.3
O3 C9 N1 121.0(3)
O3 C9 C10 122.1(2)
N1 C9 C10 116.9(3)
C9 C10 H10A 109.5
C9 C10 H10B 109.5
H10A C10 H10B 109.5
C9 C10 H10C 109.5
H10A C10 H10C 109.5
H10B C10 H10C 109.5
O4 C11 O5 124.5(3)
O4 C11 C12 122.8(3)
O5 C11 C12 112.6(3)
N2 C12 C13' 117.2(6)
N2 C12 C11 108.5(2)
C13' C12 C11 108.5(7)
N2 C12 C13 109.3(4)
C11 C12 C13 105.8(5)
N2 C12 H12A 111.1
C13' C12 H12A 100.2
C11 C12 H12A 111.1
C13 C12 H12A 110.8
N2 C12 H12B 107.4
C13' C12 H12B 107.5
C11 C12 H12B 107.4
C13 C12 H12B 118.2
C14 C13 C18 120.0
C14 C13 C12 119.5(4)
C18 C13 C12 120.4(4)
C15 C14 C13 120.0
C15 C14 H14A 120.0
C13 C14 H14A 120.0
C14 C15 C16 120.0
C14 C15 H15A 120.0
C16 C15 H15A 120.0
C17 C16 C15 120.0
C17 C16 H16A 120.0
C15 C16 H16A 120.0
C16 C17 C18 120.0
C16 C17 H17A 120.0
C18 C17 H17A 120.0
C17 C18 C13 120.0
C17 C18 H18A 120.0
C13 C18 H18A 120.0
O6 C19 N2 121.1(3)
O6 C19 C20 121.5(3)
N2 C19 C20 117.4(3)
C19 C20 H20A 109.5
C19 C20 H20B 109.5
H20A C20 H20B 109.5
C19 C20 H20C 109.5
H20A C20 H20C 109.5
H20B C20 H20C 109.5
C14' C13' C18' 120.0
C14' C13' C12 120.4(6)
C18' C13' C12 119.5(6)
C13' C14' C15' 120.0
C13' C14' H14B 120.0
C15' C14' H14B 120.0
C16' C15' C14' 120.0
C16' C15' H15B 120.0
C14' C15' H15B 120.0
C15' C16' C17' 120.0
C15' C16' H16B 120.0
C17' C16' H16B 120.0
C18' C17' C16' 120.0
C18' C17' H17B 120.0
C16' C17' H17B 120.0
C17' C18' C13' 120.0
C17' C18' H18B 120.0
C13' C18' H18B 120.0

loop_
_geom_bond_atom_site_label_1
_geom_bond_atom_site_label_2
_geom_bond_distance
O1 C1 1.198(3)
O2 C1 1.306(3)
O2 H2 0.94(4)
O3 C9 1.245(3)
O4 C11 1.200(3)
O5 C11 1.309(3)
O5 H5 0.93(4)
O6 C19 1.240(3)
N1 C9 1.328(3)
N1 C2 1.453(3)
N1 H1 0.84(3)
N2 C19 1.324(3)
N2 C12 1.446(4)
N2 H2B 0.80(3)
C1 C2 1.512(4)
C2 C3 1.522(4)
C2 H2A 0.9800
C3 C8 1.370(4)
C3 C4 1.390(5)
C4 C5 1.387(6)
C4 H4 0.9300
C5 C6 1.366(7)
C5 H5A 0.9300
C6 C7 1.351(7)
C6 H6 0.9300
C7 C8 1.379(5)
C7 H7 0.9300
C8 H8 0.9300
C9 C10 1.497(4)
C10 H10A 0.9600
C10 H10B 0.9600
C10 H10C 0.9600
C11 C12 1.518(4)
C12 C13' 1.504(4)
C12 C13 1.534(4)
C12 H12A 0.9600
C12 H12B 0.9600
C13 C14 1.3900
C13 C18 1.3900
C14 C15 1.3900
C14 H14A 0.9300
C15 C16 1.3900
C15 H15A 0.9300
C16 C17 1.3900
C16 H16A 0.9300
C17 C18 1.3900
C17 H17A 0.9300
C18 H18A 0.9300
C19 C20 1.497(4)
C20 H20A 0.9600
C20 H20B 0.9600
C20 H20C 0.9600
C13' C14' 1.3900
C13' C18' 1.3900
C14' C15' 1.3900
C14' H14B 0.9300
C15' C16' 1.3900
C15' H15B 0.9300
C16' C17' 1.3900
C16' H16B 0.9300
C17' C18' 1.3900
C17' H17B 0.9300
C18' H18B 0.9300

loop_
_geom_hbond_atom_site_label_D
_geom_hbond_atom_site_label_H
_geom_hbond_atom_site_label_A
_geom_hbond_site_symmetry_A
_geom_hbond_distance_DH
_geom_hbond_distance_HA
_geom_hbond_distance_DA
_geom_hbond_angle_DHA
O2 H2 O3 4_666 0.94(4) 1.65(4) 2.566(3) 164(3)
O5 H5 O6 4_575 0.93(4) 1.66(4) 2.585(3) 172(3)
N1 H1 O4 4_676 0.84(3) 2.20(3) 3.007(3) 161(3)
N2 H2B O1 4_575 0.80(3) 2.21(3) 2.950(3) 154(3)

loop_
_geom_torsion_atom_site_label_1
_geom_torsion_atom_site_label_2
_geom_torsion_atom_site_label_3
_geom_torsion_atom_site_label_4
_geom_torsion
C9 N1 C2 C1 157.7(3)
C9 N1 C2 C3 -82.5(3)
O1 C1 C2 N1 18.9(4)
O2 C1 C2 N1 -163.8(2)
O1 C1 C2 C3 -103.9(3)
O2 C1 C2 C3 73.4(3)
N1 C2 C3 C8 -38.2(4)
C1 C2 C3 C8 82.1(3)
N1 C2 C3 C4 146.9(3)
C1 C2 C3 C4 -92.7(3)
C8 C3 C4 C5 1.8(5)
C2 C3 C4 C5 176.8(3)
C3 C4 C5 C6 -0.3(6)
C4 C5 C6 C7 -1.5(7)
C5 C6 C7 C8 1.8(7)
C4 C3 C8 C7 -1.5(5)
C2 C3 C8 C7 -176.4(3)
C6 C7 C8 C3 -0.3(6)
C2 N1 C9 O3 -4.3(4)
C2 N1 C9 C10 175.4(2)
C19 N2 C12 C13' 78.0(8)
C19 N2 C12 C11 -158.7(3)
C19 N2 C12 C13 86.4(5)
O4 C11 C12 N2 -25.2(4)
O5 C11 C12 N2 158.6(2)
O4 C11 C12 C13' 103.1(6)
O5 C11 C12 C13' -73.1(6)
O4 C11 C12 C13 92.0(5)
O5 C11 C12 C13 -84.3(4)
N2 C12 C13 C14 -139.7(4)
C13' C12 C13 C14 -2(5)
C11 C12 C13 C14 103.6(5)
N2 C12 C13 C18 44.0(7)
C13' C12 C13 C18 -179(6)
C11 C12 C13 C18 -72.7(6)
C18 C13 C14 C15 0.0
C12 C13 C14 C15 -176.3(9)
C13 C14 C15 C16 0.0
C14 C15 C16 C17 0.0
C15 C16 C17 C18 0.0
C16 C17 C18 C13 0.0
C14 C13 C18 C17 0.0
C12 C13 C18 C17 176.3(9)
C12 N2 C19 O6 3.2(4)
C12 N2 C19 C20 -178.2(3)
N2 C12 C13' C14' -144.2(6)
C11 C12 C13' C14' 92.6(9)
C13 C12 C13' C14' 170(6)
N2 C12 C13' C18' 38.3(11)
C11 C12 C13' C18' -84.9(10)
C13 C12 C13' C18' -8(5)
C18' C13' C14' C15' 0.0
C12 C13' C14' C15' -177.5(13)
C13' C14' C15' C16' 0.0
C14' C15' C16' C17' 0.0
C15' C16' C17' C18' 0.0
C16' C17' C18' C13' 0.0
C14' C13' C18' C17' 0.0
C12 C13' C18' C17' 177.5(13)
